data_2202585
loop_
_publ_author_name
'Li, Xiao-Fang'
'Feng, Ya-Qing'
'Gao, Bo'
'Li, Nan'

_publ_section_title
4'-(4-Chlorophenyl)-1'-methyl-4'',5'',6'',7''-tetrahydro-1<i>H</i>-indole-3-spiro-2'-pyrrolidine-3'-spiro-2''-(thiazolo[3,2-<i>a</i>]pyrimidine)-2(3<i>H</i>),3''(2''<i>H</i>)-dione
_journal_issue 11
_journal_name_full 'Acta Crystallographica Section E'
_journal_page_first o1624
_journal_page_last o1625
_journal_paper_doi 10.1107/S1600536803020294
_journal_volume 59
_journal_year 2003
_chemical_formula_iupac 'C23 H21 Cl N4 O2 S'
_chemical_formula_moiety 'C23 H21 Cl N4 O2 S'
_chemical_formula_sum 'C23 H21 Cl N4 O2 S'
_chemical_formula_weight 452.95
_chemical_name_systematic
;
4'-(4-Chlorophenyl)-1'-methyl-4'',5'',6'',7''-tetrahydro-
1H-indole-3-spiro-2'-pyrrolidine-3'-spiro-2''-(thiazolo[3,2-a]pyrimidine)-
2(3H),3''(2''H)-dione
;
_space_group_IT_number 15
_symmetry_cell_setting monoclinic
_symmetry_space_group_name_Hall '-C 2yc'
_symmetry_space_group_name_H-M 'C 1 2/c 1'
_cell_angle_alpha 90.00
_cell_angle_beta 102.250(8)
_cell_angle_gamma 90.00
_cell_formula_units_Z 8
_cell_length_a 22.308(8)
_cell_length_b 13.224(5)
_cell_length_c 15.054(6)
_cell_measurement_reflns_used 1009
_cell_measurement_temperature 293(2)
_cell_measurement_theta_max 26.17
_cell_measurement_theta_min 2.99
_cell_volume 4340(3)
_computing_cell_refinement SMART
_computing_data_collection 'SMART (Bruker, 1997)'
_computing_data_reduction 'SAINT (Bruker, 1997)'
_computing_molecular_graphics 'SHELXTL (Bruker, 1997)'
_computing_publication_material SHELXTL
_computing_structure_refinement 'SHELXL97 (Sheldrick, 1997)'
_computing_structure_solution 'SHELXS97 (Sheldrick, 1997)'
_diffrn_ambient_temperature 293(2)
_diffrn_measured_fraction_theta_full 0.998
_diffrn_measured_fraction_theta_max 0.998
_diffrn_measurement_device_type 'Bruker CCD area-detector'
_diffrn_measurement_method '\f and \w'
_diffrn_radiation_monochromator graphite
_diffrn_radiation_source 'fine-focus sealed tube'
_diffrn_radiation_type MoK\a
_diffrn_radiation_wavelength 0.71073
_diffrn_reflns_av_R_equivalents 0.0540
_diffrn_reflns_av_sigmaI/netI 0.0488
_diffrn_reflns_limit_h_max 27
_diffrn_reflns_limit_h_min -27
_diffrn_reflns_limit_k_max 16
_diffrn_reflns_limit_k_min -15
_diffrn_reflns_limit_l_max 18
_diffrn_reflns_limit_l_min -18
_diffrn_reflns_number 17147
_diffrn_reflns_theta_full 26.40
_diffrn_reflns_theta_max 26.40
_diffrn_reflns_theta_min 1.87
_diffrn_standards_decay_% 0
_diffrn_standards_interval_count 0
_diffrn_standards_interval_time 0
_diffrn_standards_number 0
_exptl_absorpt_coefficient_mu 0.301
_exptl_absorpt_correction_T_max 0.942
_exptl_absorpt_correction_T_min 0.769
_exptl_absorpt_correction_type multi-scan
_exptl_absorpt_process_details '(SADABS; Bruker, 1997)'
_exptl_crystal_colour colorless
_exptl_crystal_density_diffrn 1.386
_exptl_crystal_density_method 'not measured'
_exptl_crystal_description block
_exptl_crystal_F_000 1888
_exptl_crystal_size_max 0.40
_exptl_crystal_size_mid 0.22
_exptl_crystal_size_min 0.20
_refine_diff_density_max 0.574
_refine_diff_density_min -0.571
_refine_ls_extinction_method none
_refine_ls_goodness_of_fit_ref 1.043
_refine_ls_hydrogen_treatment constr
_refine_ls_matrix_type full
_refine_ls_number_parameters 275
_refine_ls_number_reflns 4454
_refine_ls_number_restraints 0
_refine_ls_restrained_S_all 1.043
_refine_ls_R_factor_all 0.1008
_refine_ls_R_factor_gt 0.0610
_refine_ls_shift/su_max <0.001
_refine_ls_shift/su_mean 0.000
_refine_ls_structure_factor_coef Fsqd
_refine_ls_weighting_details 'calc w = 1/[\s^2^(Fo^2^)+(0.084P)^2^] where P = (Fo^2^+2Fc^2^)/3'
_refine_ls_weighting_scheme calc
_refine_ls_wR_factor_ref 0.1697
_reflns_number_gt 2952
_reflns_number_total 4454
_reflns_threshold_expression I>2\s(I)
_cod_data_source_file cv6235.cif
_cod_data_source_block I
_cod_depositor_comments
;
The following automatic conversions were performed:
'_symmetry_cell_setting' value 'Monoclinic' changed to 'monoclinic'
according to '/home/saulius/struct/CIF-dictionaries/cif_core.dic'
dictionary named 'cif_core.dic' version 2.4.1 from 2010-06-29.

Automatic conversion script
Id: cif_fix_enum 1527 2010-12-29 10:47:43Z saulius 

The following automatic conversions were performed:

'_symmetry_cell_setting' value 'Monoclinic' changed to 'monoclinic'
according to /home/saulius/struct/CIF-dictionaries/cif_core.dic
dictionary named 'cif_core.dic' version 2.4.1 from 2010-06-29.

Automatic conversion script
Id: cif_fix_values 1715 2011-07-08 13:25:40Z adriana 
;
_cod_original_sg_symbol_H-M 'C 2/c'
_cod_database_code 2202585
_cod_database_fobs_code 2202585

loop_
_symmetry_equiv_pos_as_xyz
'x, y, z'
'-x, y, -z+1/2'
'x+1/2, y+1/2, z'
'-x+1/2, y+1/2, -z+1/2'
'-x, -y, -z'
'x, -y, z-1/2'
'-x+1/2, -y+1/2, -z'
'x+1/2, -y+1/2, z-1/2'

loop_
_atom_site_label
_atom_site_fract_x
_atom_site_fract_y
_atom_site_fract_z
_atom_site_U_iso_or_equiv
_atom_site_adp_type
_atom_site_calc_flag
_atom_site_refinement_flags
_atom_site_occupancy
_atom_site_disorder_assembly
_atom_site_disorder_group
_atom_site_type_symbol
S1 0.92436(3) 1.00085(6) 0.11501(5) 0.0414(2) Uani d . 1 . . S
N1 0.86884(10) 0.86053(19) 0.00837(15) 0.0354(6) Uani d . 1 . . N
N2 0.97669(11) 0.8677(2) 0.02480(16) 0.0402(6) Uani d . 1 . . N
N3 0.91916(12) 0.8833(2) 0.32828(17) 0.0448(6) Uani d . 1 . . N
H3 0.9485 0.8876 0.3755 0.054 Uiso calc R 1 . . H
N4 0.77441(11) 0.9509(2) 0.20924(17) 0.0449(7) Uani d . 1 . . N
O1 0.76825(9) 0.8898(2) 0.00441(15) 0.0530(6) Uani d . 1 . . O
O2 0.89043(12) 1.04861(18) 0.31823(15) 0.0572(6) Uani d . 1 . . O
C1 0.84450(12) 0.9771(2) 0.11740(18) 0.0364(7) Uani d . 1 . . C
C2 0.82171(13) 0.9059(2) 0.03716(19) 0.0375(7) Uani d . 1 . . C
C3 0.92688(12) 0.8976(2) 0.04217(18) 0.0330(6) Uani d . 1 . . C
C4 0.97239(16) 0.7853(3) -0.0417(2) 0.0524(9) Uani d . 1 . . C
H4A 1.0098 0.7457 -0.0280 0.063 Uiso calc R 1 . . H
H4B 0.9688 0.8139 -0.1019 0.063 Uiso calc R 1 . . H
C5 0.91828(17) 0.7165(3) -0.0418(2) 0.0550(9) Uani d . 1 . . C
H5A 0.9153 0.6673 -0.0903 0.066 Uiso calc R 1 . . H
H5B 0.9247 0.6801 0.0154 0.066 Uiso calc R 1 . . H
C6 0.85940(15) 0.7752(2) -0.0547(2) 0.0436(8) Uani d . 1 . . C
H6A 0.8478 0.7994 -0.1168 0.052 Uiso calc R 1 . . H
H6B 0.8268 0.7322 -0.0428 0.052 Uiso calc R 1 . . H
C9 0.83694(13) 0.9223(2) 0.20719(19) 0.0374(7) Uani d . 1 . . C
C10 0.88566(14) 0.9621(3) 0.2909(2) 0.0397(7) Uani d . 1 . . C
C11 0.90123(14) 0.7934(2) 0.2821(2) 0.0408(7) Uani d . 1 . . C
C12 0.92650(16) 0.6996(3) 0.3000(2) 0.0547(9) Uani d . 1 . . C
H12 0.9605 0.6894 0.3468 0.066 Uiso calc R 1 . . H
C13 0.89966(19) 0.6205(3) 0.2460(3) 0.0610(10) Uani d . 1 . . C
H13 0.9164 0.5560 0.2559 0.073 Uiso calc R 1 . . H
C14 0.84856(18) 0.6351(3) 0.1778(2) 0.0570(9) Uani d . 1 . . C
H14 0.8309 0.5805 0.1429 0.068 Uiso calc R 1 . . H
C15 0.82349(15) 0.7300(3) 0.1610(2) 0.0459(8) Uani d . 1 . . C
H15 0.7886 0.7395 0.1154 0.055 Uiso calc R 1 . . H
C16 0.85038(13) 0.8109(2) 0.21217(19) 0.0381(7) Uani d . 1 . . C
Cl1 0.93615(9) 1.45584(10) 0.06370(14) 0.1360(8) Uani d . 1 . . Cl
C7 0.80147(14) 1.0720(3) 0.1092(2) 0.0457(8) Uani d . 1 . . C
H7A 0.7705 1.0634 0.0528 0.055 Uiso calc R 1 . . H
C8 0.76794(10) 1.05771(16) 0.18746(14) 0.0517(9) Uani d . 1 . . C
H8A 0.7866 1.0986 0.2395 0.062 Uiso calc R 1 . . H
H8B 0.7250 1.0761 0.1686 0.062 Uiso calc R 1 . . H
C17 0.83205(10) 1.17300(16) 0.10139(14) 0.0492(8) Uani d R 1 . . C
C18 0.86922(10) 1.21977(16) 0.17585(14) 0.0672(11) Uani d R 1 . . C
H18A 0.8738 1.1916 0.2335 0.081 Uiso calc R 1 . . H
C19 0.8995(2) 1.3087(3) 0.1637(3) 0.0827(14) Uani d . 1 . . C
H19A 0.9237 1.3408 0.2136 0.099 Uiso calc R 1 . . H
C20 0.8940(3) 1.3489(3) 0.0796(4) 0.0810(15) Uani d . 1 . . C
C21 0.8574(2) 1.3052(4) 0.0067(4) 0.0864(16) Uani d . 1 . . C
H21A 0.8529 1.3345 -0.0505 0.104 Uiso calc R 1 . . H
C22 0.82659(19) 1.2165(4) 0.0174(3) 0.0722(12) Uani d . 1 . . C
H22A 0.8019 1.1860 -0.0331 0.087 Uiso calc R 1 . . H
C23 0.75339(19) 0.9209(3) 0.2909(3) 0.0687(11) Uani d . 1 . . C
H23A 0.7617 0.8503 0.3025 0.103 Uiso calc R 1 . . H
H23B 0.7101 0.9327 0.2821 0.103 Uiso calc R 1 . . H
H23C 0.7746 0.9599 0.3417 0.103 Uiso calc R 1 . . H

loop_
_atom_site_aniso_label
_atom_site_aniso_U_11
_atom_site_aniso_U_22
_atom_site_aniso_U_33
_atom_site_aniso_U_12
_atom_site_aniso_U_13
_atom_site_aniso_U_23
S1 0.0349(4) 0.0502(5) 0.0403(4) -0.0035(3) 0.0112(3) -0.0127(4)
N1 0.0360(12) 0.0459(15) 0.0249(12) -0.0034(11) 0.0078(10) -0.0048(10)
N2 0.0369(13) 0.0506(16) 0.0330(13) 0.0063(12) 0.0074(10) -0.0012(12)
N3 0.0423(14) 0.0539(17) 0.0331(14) 0.0022(13) -0.0036(11) -0.0059(13)
N4 0.0382(13) 0.0630(18) 0.0380(14) 0.0065(13) 0.0179(11) 0.0028(13)
O1 0.0342(12) 0.0855(18) 0.0369(12) -0.0029(11) 0.0025(9) -0.0111(12)
O2 0.0771(17) 0.0472(15) 0.0432(13) 0.0027(12) 0.0032(12) -0.0115(12)
C1 0.0301(14) 0.0528(19) 0.0267(14) 0.0016(12) 0.0067(11) -0.0019(13)
C2 0.0342(15) 0.054(2) 0.0244(14) 0.0003(13) 0.0074(12) -0.0001(13)
C3 0.0342(14) 0.0420(17) 0.0228(14) 0.0030(12) 0.0059(11) 0.0016(12)
C4 0.0527(19) 0.060(2) 0.0448(19) 0.0163(17) 0.0116(15) -0.0104(17)
C5 0.074(2) 0.043(2) 0.048(2) 0.0038(18) 0.0117(17) -0.0095(16)
C6 0.0533(19) 0.050(2) 0.0282(16) -0.0083(15) 0.0094(13) -0.0080(14)
C9 0.0339(15) 0.0511(19) 0.0284(15) 0.0017(13) 0.0090(11) -0.0059(13)
C10 0.0425(16) 0.0478(19) 0.0306(15) 0.0003(14) 0.0114(12) -0.0053(14)
C11 0.0390(16) 0.0490(19) 0.0345(16) -0.0015(14) 0.0083(12) -0.0055(14)
C12 0.054(2) 0.059(2) 0.049(2) 0.0090(17) 0.0068(16) -0.0003(18)
C13 0.080(3) 0.047(2) 0.059(2) 0.0043(19) 0.022(2) -0.0007(18)
C14 0.074(2) 0.051(2) 0.050(2) -0.0181(19) 0.0240(19) -0.0112(17)
C15 0.0449(17) 0.061(2) 0.0331(17) -0.0154(16) 0.0111(13) -0.0058(15)
C16 0.0370(15) 0.0499(19) 0.0294(15) -0.0048(13) 0.0119(12) -0.0019(13)
Cl1 0.2024(18) 0.0528(7) 0.1972(18) 0.0060(9) 0.1421(15) 0.0108(9)
C7 0.0415(17) 0.064(2) 0.0315(16) 0.0133(15) 0.0075(13) -0.0003(15)
C8 0.0455(18) 0.067(2) 0.0467(19) 0.0159(17) 0.0198(15) -0.0007(17)
C17 0.0558(19) 0.055(2) 0.0427(19) 0.0208(17) 0.0240(15) 0.0044(16)
C18 0.106(3) 0.053(2) 0.051(2) 0.002(2) 0.035(2) -0.0022(18)
C19 0.126(4) 0.055(3) 0.083(3) -0.003(3) 0.056(3) -0.011(2)
C20 0.109(4) 0.046(2) 0.109(4) 0.025(2) 0.071(3) 0.011(3)
C21 0.093(3) 0.091(4) 0.089(4) 0.036(3) 0.050(3) 0.049(3)
C22 0.069(3) 0.096(3) 0.055(2) 0.026(2) 0.021(2) 0.022(2)
C23 0.071(2) 0.086(3) 0.061(2) 0.010(2) 0.041(2) 0.007(2)

loop_
_atom_type_symbol
_atom_type_description
_atom_type_scat_dispersion_real
_atom_type_scat_dispersion_imag
_atom_type_scat_source
C C 0.0033 0.0016 'International Tables Vol C Tables 4.2.6.8 and 6.1.1.4'
H H 0.0000 0.0000 'International Tables Vol C Tables 4.2.6.8 and 6.1.1.4'
N N 0.0061 0.0033 'International Tables Vol C Tables 4.2.6.8 and 6.1.1.4'
O O 0.0106 0.0060 'International Tables Vol C Tables 4.2.6.8 and 6.1.1.4'
S S 0.1246 0.1234 'International Tables Vol C Tables 4.2.6.8 and 6.1.1.4'
Cl Cl 0.1484 0.1585 'International Tables Vol C Tables 4.2.6.8 and 6.1.1.4'

loop_
_geom_angle_atom_site_label_1
_geom_angle_atom_site_label_2
_geom_angle_atom_site_label_3
_geom_angle
C3 S1 C1 92.26(13)
C2 N1 C3 117.1(2)
C2 N1 C6 122.3(2)
C3 N1 C6 120.6(2)
C3 N2 C4 116.2(3)
C10 N3 C11 112.3(2)
C10 N3 H3 123.8
C11 N3 H3 123.8
C8 N4 C9 107.4(2)
C8 N4 C23 114.9(3)
C9 N4 C23 115.4(3)
C2 C1 C7 109.5(2)
C2 C1 C9 108.5(2)
C7 C1 C9 105.1(2)
C2 C1 S1 104.69(18)
C7 C1 S1 116.5(2)
C9 C1 S1 112.38(19)
O1 C2 N1 123.7(3)
O1 C2 C1 124.3(3)
N1 C2 C1 111.9(2)
N2 C3 N1 127.9(3)
N2 C3 S1 121.3(2)
N1 C3 S1 110.8(2)
N2 C4 C5 112.6(3)
N2 C4 H4A 109.1
C5 C4 H4A 109.1
N2 C4 H4B 109.1
C5 C4 H4B 109.1
H4A C4 H4B 107.8
C6 C5 C4 111.5(3)
C6 C5 H5A 109.3
C4 C5 H5A 109.3
C6 C5 H5B 109.3
C4 C5 H5B 109.3
H5A C5 H5B 108.0
N1 C6 C5 108.3(2)
N1 C6 H6A 110.0
C5 C6 H6A 110.0
N1 C6 H6B 110.0
C5 C6 H6B 110.0
H6A C6 H6B 108.4
N4 C9 C16 115.9(3)
N4 C9 C10 113.6(2)
C16 C9 C10 101.0(2)
N4 C9 C1 100.2(2)
C16 C9 C1 115.9(2)
C10 C9 C1 110.7(2)
O2 C10 N3 126.3(3)
O2 C10 C9 125.7(3)
N3 C10 C9 107.9(3)
C12 C11 N3 127.9(3)
C12 C11 C16 122.4(3)
N3 C11 C16 109.7(3)
C11 C12 C13 117.6(3)
C11 C12 H12 121.2
C13 C12 H12 121.2
C14 C13 C12 121.3(4)
C14 C13 H13 119.4
C12 C13 H13 119.4
C15 C14 C13 120.4(3)
C15 C14 H14 119.8
C13 C14 H14 119.8
C14 C15 C16 119.5(3)
C14 C15 H15 120.2
C16 C15 H15 120.2
C15 C16 C11 118.8(3)
C15 C16 C9 132.4(3)
C11 C16 C9 108.8(3)
C17 C7 C8 117.9(2)
C17 C7 C1 115.7(2)
C8 C7 C1 103.3(2)
C17 C7 H7A 106.4
C8 C7 H7A 106.4
C1 C7 H7A 106.4
N4 C8 C7 104.6(2)
N4 C8 H8A 110.8
C7 C8 H8A 110.8
N4 C8 H8B 110.8
C7 C8 H8B 110.8
H8A C8 H8B 108.9
C22 C17 C18 118.6(2)
C22 C17 C7 119.2(3)
C18 C17 C7 122.09(14)
C19 C18 C17 119.6(2)
C19 C18 H18A 120.2
C17 C18 H18A 120.2
C20 C19 C18 120.4(5)
C20 C19 H19A 119.8
C18 C19 H19A 119.8
C21 C20 C19 120.7(5)
C21 C20 Cl1 119.1(4)
C19 C20 Cl1 120.1(5)
C20 C21 C22 119.8(4)
C20 C21 H21A 120.1
C22 C21 H21A 120.1
C17 C22 C21 120.9(4)
C17 C22 H22A 119.6
C21 C22 H22A 119.6
N4 C23 H23A 109.5
N4 C23 H23B 109.5
H23A C23 H23B 109.5
N4 C23 H23C 109.5
H23A C23 H23C 109.5
H23B C23 H23C 109.5

loop_
_geom_bond_atom_site_label_1
_geom_bond_atom_site_label_2
_geom_bond_site_symmetry_2
_geom_bond_distance
_geom_bond_publ_flag
S1 C3 . 1.760(3) ?
S1 C1 . 1.817(3) ?
N1 C2 . 1.359(4) ?
N1 C3 . 1.377(4) ?
N1 C6 . 1.461(4) ?
N2 C3 . 1.258(4) ?
N2 C4 . 1.470(4) ?
N3 C10 . 1.334(4) ?
N3 C11 . 1.392(4) ?
N3 H3 . 0.8600 ?
N4 C8 . 1.450(4) ?
N4 C9 . 1.452(4) ?
N4 C23 . 1.460(4) ?
O1 C2 . 1.209(3) ?
O2 C10 . 1.213(4) ?
C1 C2 . 1.531(4) ?
C1 C7 . 1.569(4) ?
C1 C9 . 1.574(4) ?
C4 C5 . 1.511(5) ?
C4 H4A . 0.9700 ?
C4 H4B . 0.9700 ?
C5 C6 . 1.502(5) ?
C5 H5A . 0.9700 ?
C5 H5B . 0.9700 ?
C6 H6A . 0.9700 ?
C6 H6B . 0.9700 ?
C9 C16 . 1.503(4) ?
C9 C10 . 1.570(4) ?
C11 C12 . 1.365(5) ?
C11 C16 . 1.393(4) ?
C12 C13 . 1.381(5) ?
C12 H12 . 0.9300 ?
C13 C14 . 1.376(5) ?
C13 H13 . 0.9300 ?
C14 C15 . 1.375(5) ?
C14 H14 . 0.9300 ?
C15 C16 . 1.379(4) ?
C15 H15 . 0.9300 ?
Cl1 C20 . 1.743(5) ?
C7 C17 . 1.515(4) ?
C7 C8 . 1.536(4) ?
C7 H7A . 0.9800 ?
C8 H8A . 0.9700 ?
C8 H8B . 0.9700 ?
C17 C22 . 1.371(4) ?
C17 C18 . 1.3900 ?
C18 C19 . 1.387(5) ?
C18 H18A . 0.9300 ?
C19 C20 . 1.355(7) ?
C19 H19A . 0.9300 ?
C20 C21 . 1.351(7) ?
C21 C22 . 1.386(7) ?
C21 H21A . 0.9300 ?
C22 H22A . 0.9300 ?
C23 H23A . 0.9600 ?
C23 H23B . 0.9600 ?
C23 H23C . 0.9600 ?

loop_
_geom_torsion_atom_site_label_1
_geom_torsion_atom_site_label_2
_geom_torsion_atom_site_label_3
_geom_torsion_atom_site_label_4
_geom_torsion
C3 S1 C1 C2 -15.9(2)
C3 S1 C1 C7 -137.0(2)
C3 S1 C1 C9 101.6(2)
C3 N1 C2 O1 170.1(3)
C6 N1 C2 O1 -10.6(5)
C3 N1 C2 C1 -11.5(4)
C6 N1 C2 C1 167.7(3)
C7 C1 C2 O1 -37.9(4)
C9 C1 C2 O1 76.3(4)
S1 C1 C2 O1 -163.5(3)
C7 C1 C2 N1 143.7(3)
C9 C1 C2 N1 -102.0(3)
S1 C1 C2 N1 18.1(3)
C4 N2 C3 N1 2.0(5)
C4 N2 C3 S1 -176.0(2)
C2 N1 C3 N2 -179.7(3)
C6 N1 C3 N2 1.1(5)
C2 N1 C3 S1 -1.5(3)
C6 N1 C3 S1 179.3(2)
C1 S1 C3 N2 -170.7(3)
C1 S1 C3 N1 10.9(2)
C3 N2 C4 C5 -29.5(4)
N2 C4 C5 C6 53.9(4)
C2 N1 C6 C5 -156.1(3)
C3 N1 C6 C5 23.1(4)
C4 C5 C6 N1 -48.6(4)
C8 N4 C9 C16 -169.9(2)
C23 N4 C9 C16 60.6(4)
C8 N4 C9 C10 73.7(3)
C23 N4 C9 C10 -55.8(4)
C8 N4 C9 C1 -44.4(3)
C23 N4 C9 C1 -173.9(3)
C2 C1 C9 N4 -87.6(3)
C7 C1 C9 N4 29.5(3)
S1 C1 C9 N4 157.2(2)
C2 C1 C9 C16 37.9(3)
C7 C1 C9 C16 155.0(2)
S1 C1 C9 C16 -77.3(3)
C2 C1 C9 C10 152.2(2)
C7 C1 C9 C10 -90.7(3)
S1 C1 C9 C10 37.0(3)
C11 N3 C10 O2 178.3(3)
C11 N3 C10 C9 0.5(3)
N4 C9 C10 O2 -50.7(4)
C16 C9 C10 O2 -175.5(3)
C1 C9 C10 O2 61.1(4)
N4 C9 C10 N3 127.1(3)
C16 C9 C10 N3 2.3(3)
C1 C9 C10 N3 -121.1(3)
C10 N3 C11 C12 178.0(3)
C10 N3 C11 C16 -3.5(4)
N3 C11 C12 C13 178.2(3)
C16 C11 C12 C13 -0.2(5)
C11 C12 C13 C14 -1.3(5)
C12 C13 C14 C15 1.0(6)
C13 C14 C15 C16 0.9(5)
C14 C15 C16 C11 -2.3(4)
C14 C15 C16 C9 175.7(3)
C12 C11 C16 C15 2.0(5)
N3 C11 C16 C15 -176.7(3)
C12 C11 C16 C9 -176.4(3)
N3 C11 C16 C9 4.9(3)
N4 C9 C16 C15 54.4(4)
C10 C9 C16 C15 177.6(3)
C1 C9 C16 C15 -62.7(4)
N4 C9 C16 C11 -127.5(3)
C10 C9 C16 C11 -4.3(3)
C1 C9 C16 C11 115.4(3)
C2 C1 C7 C17 -119.3(3)
C9 C1 C7 C17 124.3(2)
S1 C1 C7 C17 -0.8(3)
C2 C1 C7 C8 110.3(2)
C9 C1 C7 C8 -6.0(3)
S1 C1 C7 C8 -131.2(2)
C9 N4 C8 C7 42.0(3)
C23 N4 C8 C7 171.8(3)
C17 C7 C8 N4 -149.0(2)
C1 C7 C8 N4 -20.0(3)
C8 C7 C17 C22 -137.5(3)
C1 C7 C17 C22 99.5(3)
C8 C7 C17 C18 47.2(3)
C1 C7 C17 C18 -75.7(2)
C22 C17 C18 C19 0.2(3)
C7 C17 C18 C19 175.5(3)
C17 C18 C19 C20 -1.3(5)
C18 C19 C20 C21 2.2(7)
C18 C19 C20 Cl1 -175.7(3)
C19 C20 C21 C22 -2.0(7)
Cl1 C20 C21 C22 175.9(3)
C18 C17 C22 C21 0.0(4)
C7 C17 C22 C21 -175.5(3)
C20 C21 C22 C17 0.9(6)
